data_8103033
loop_
_publ_author_name
'Ya-Xi Huang'
'Yurii Prots'
'R\"udiger Kniep'

_publ_section_title
;
 Crystal structure of cobalt manganese monoaqua
 catena-[monohydrogenborate-tris(hydrogenphosphate)],
 (Co0.6Mn0.4)2(H2O)[BP3O9(OH)4]
;
_journal_issue 3
_journal_name_full 'Zeitschrift f\"ur Kristallographie - New Crystal Structures'
_journal_page_first 371
_journal_volume 224
_journal_year 2009
_chemical_formula_moiety (Co0.6Mn0.4)2(H2O)[BP3O9(OH)4]
_chemical_formula_sum 'B Co1.2 H6 Mn0.8 O14 P3'
_chemical_formula_weight 448.44
_chemical_name_common (Co0.6Mn0.4)2(H2O)[BP3O9(OH)4]
_chemical_name_systematic
;
cobalt manganese aqua catena-
[monohydrogen-monoborate-tris(monohydrogen-monophosphate)], 
 (Co~0.6~Mn~0.4~)~2~(H~2~O)[BP~3~O~9~(OH)~4~]
;
_space_group_IT_number 19
_symmetry_cell_setting orthorhombic
_symmetry_space_group_name_Hall 'P 2ac 2ab'
_symmetry_space_group_name_H-M 'P 21 21 21'
_atom_sites_solution_hydrogens geom
_atom_sites_solution_primary direct
_atom_sites_solution_secondary difmap
_audit_creation_method SHELXL-97
_cell_angle_alpha 90.00
_cell_angle_beta 90.00
_cell_angle_gamma 90.00
_cell_formula_units_Z 4
_cell_length_a 7.1355(6)
_cell_length_b 8.7321(8)
_cell_length_c 16.405(2)
_cell_measurement_temperature 295(2)
_cell_measurement_theta_max 33.4074
_cell_measurement_theta_min 2.3304
_cell_volume 1022.16(18)
_computing_cell_refinement 'CrystalClear (Rigaku Corp., 2000)'
_computing_data_collection 'CrystalClear (Rigaku Corp., 2000)'
_computing_data_reduction 'CrystalClear (Rigaku Corp., 2000)'
_computing_molecular_graphics 'Diamond 3.1a'
_computing_publication_material 'SHELXL-97 (Sheldrick, 1997)'
_computing_structure_refinement 'SHELXL-97 (Sheldrick, 1997)'
_computing_structure_solution 'SHELXS-97 (Sheldrick, 1990)'
_diffrn_ambient_temperature 295(2)
_diffrn_detector_area_resol_mean 14.66306
_diffrn_measured_fraction_theta_full 0.970
_diffrn_measured_fraction_theta_max 0.970
_diffrn_measurement_device_type 'Rigaku AFC7-CCD'
_diffrn_measurement_method
;
 400 imagines, delta phi= 0.6,  
 57-omega scan, delta omega= 0.6, chi=90 
;
_diffrn_radiation_monochromator graphite
_diffrn_radiation_source 'fine-focus sealed tube'
_diffrn_radiation_type MoK\a
_diffrn_radiation_wavelength 0.71073
_diffrn_reflns_av_R_equivalents 0.0278
_diffrn_reflns_av_sigmaI/netI 0.0375
_diffrn_reflns_limit_h_max 10
_diffrn_reflns_limit_h_min -8
_diffrn_reflns_limit_k_max 12
_diffrn_reflns_limit_k_min -10
_diffrn_reflns_limit_l_max 23
_diffrn_reflns_limit_l_min -23
_diffrn_reflns_number 8978
_diffrn_reflns_theta_full 31.00
_diffrn_reflns_theta_max 31.00
_diffrn_reflns_theta_min 2.48
_exptl_absorpt_coefficient_mu 3.492
_exptl_absorpt_correction_T_max 1.000
_exptl_absorpt_correction_T_min 0.7120
_exptl_absorpt_correction_type multi-scan
_exptl_crystal_colour purple
_exptl_crystal_density_diffrn 2.914
_exptl_crystal_density_method 'not measured'
_exptl_crystal_description prism
_exptl_crystal_F_000 882
_exptl_crystal_size_max 0.16
_exptl_crystal_size_mid 0.08
_exptl_crystal_size_min 0.06
_refine_diff_density_max 0.959
_refine_diff_density_min -1.131
_refine_diff_density_rms 0.182
_refine_ls_abs_structure_details 'Flack H D (1983), Acta Cryst. A39, 876-881'
_refine_ls_abs_structure_Flack 0.51(3)
_refine_ls_extinction_coef 0.0018(7)
_refine_ls_extinction_expression Fc^*^=kFc[1+0.001xFc^2^\l^3^/sin(2\q)]^-1/4^
_refine_ls_extinction_method SHELXL
_refine_ls_goodness_of_fit_ref 1.129
_refine_ls_hydrogen_treatment mixed
_refine_ls_matrix_type full
_refine_ls_number_parameters 203
_refine_ls_number_reflns 3150
_refine_ls_number_restraints 0
_refine_ls_restrained_S_all 1.129
_refine_ls_R_factor_all 0.0526
_refine_ls_R_factor_gt 0.0493
_refine_ls_shift/su_max 0.000
_refine_ls_shift/su_mean 0.000
_refine_ls_structure_factor_coef Fsqd
_refine_ls_weighting_details 'calc w=1/[\s^2^(Fo^2^)+(0.0460P)^2^+4.3811P] where P=(Fo^2^+2Fc^2^)/3'
_refine_ls_weighting_scheme calc
_refine_ls_wR_factor_gt 0.1135
_refine_ls_wR_factor_ref 0.1189
_reflns_number_gt 2995
_reflns_number_total 3150
_reflns_threshold_expression >2sigma(I)
_cod_data_source_file 710021.cff
_cod_data_source_block CoMnBPOH
_cod_depositor_comments
;
The following automatic conversions were performed:
'_symmetry_cell_setting' value 'Orthorhombic' changed to 'orthorhombic'
according to '/home/saulius/struct/CIF-dictionaries/cif_core.dic'
dictionary named 'cif_core.dic' version 2.4.1 from
2010-06-29.

'_exptl_absorpt_correction_type' value 'Multi-scan' changed
to 'multi-scan' according to
'/home/saulius/struct/CIF-dictionaries/cif_core.dic' dictionary named
'cif_core.dic' version 2.4.1 from 2010-06-29.

Automatic conversion script
Id: cif_fix_enum 1555 2011-01-17 13:19:09Z saulius 
;
_cod_original_sg_symbol_H-M P212121
_cod_original_formula_sum 'B Co1.20 H6 Mn0.80 O14 P3'
_cod_database_code 8103033

loop_
_symmetry_equiv_pos_as_xyz
'x, y, z'
'-x+1/2, -y, z+1/2'
'x+1/2, -y+1/2, -z'
'-x, y+1/2, -z+1/2'

loop_
_atom_site_label
_atom_site_type_symbol
_atom_site_fract_x
_atom_site_fract_y
_atom_site_fract_z
_atom_site_U_iso_or_equiv
_atom_site_adp_type
_atom_site_occupancy
_atom_site_symmetry_multiplicity
_atom_site_Wyckoff_symbol
_atom_site_calc_flag
_atom_site_refinement_flags
_atom_site_disorder_assembly
_atom_site_disorder_group
Co1 Co 0.31752(10) 0.69202(8) 0.70555(4) 0.0153(2) Uani 0.70(4) 4 a d P . .
Mn1 Mn 0.31752(10) 0.69202(8) 0.70555(4) 0.0153(2) Uani 0.30(4) 4 a d P . .
Co2 Co 0.31857(11) 0.31958(8) 0.69436(4) 0.0165(2) Uani 0.50(4) 4 a d P . .
Mn2 Mn 0.31857(11) 0.31958(8) 0.69436(4) 0.0165(2) Uani 0.50(4) 4 a d P . .
B1 B 0.1534(8) 0.9172(7) 0.5837(3) 0.0179(9) Uani 1 4 a d . . .
P1 P 0.94814(14) 0.49734(16) 0.76338(6) 0.0143(2) Uani 1 4 a d . . .
P2 P 0.48570(14) 0.50005(16) 0.86281(6) 0.0130(2) Uani 1 4 a d . . .
P3 P 0.63381(16) 0.52270(16) 0.58083(7) 0.0184(3) Uani 1 4 a d . . .
O1 O 0.4711(5) 0.3597(4) 0.8087(2) 0.0162(7) Uani 1 4 a d . . .
O2 O 0.1421(4) 0.5044(4) 0.72441(19) 0.0164(6) Uani 1 4 a d . . .
O3 O 0.9833(5) 0.4784(5) 0.8568(2) 0.0229(8) Uani 1 4 a d . . .
O4 O 0.6701(4) 0.5028(5) 0.91258(18) 0.0180(6) Uani 1 4 a d . . .
O5 O 0.8436(6) 0.6466(4) 0.7487(2) 0.0190(7) Uani 1 4 a d . . .
H5 H 0.803(10) 0.666(7) 0.690(4) 0.023 Uiso 1 4 a d . . .
O6 O 0.4666(5) 0.6486(4) 0.8164(2) 0.0172(7) Uani 1 4 a d . . .
O7 O 0.8379(6) 0.3599(4) 0.7334(2) 0.0185(7) Uani 1 4 a d . . .
O8 O 0.4779(5) 0.5179(5) 0.64262(19) 0.0198(7) Uani 1 4 a d . . .
O9 O 0.5594(5) 0.5532(5) 0.4948(2) 0.0221(8) Uani 1 4 a d . . .
O10 O 0.7777(6) 0.6501(5) 0.5981(2) 0.0282(9) Uani 1 4 a d . . .
O11 O 0.3344(5) 0.4943(5) 0.9326(2) 0.0214(6) Uani 1 4 a d . . .
H11 H 0.257(10) 0.485(10) 0.907(4) 0.026 Uiso 1 4 a d . . .
O12 O 0.7370(6) 0.3674(5) 0.5761(3) 0.0264(9) Uani 1 4 a d . . .
H12 H 0.784(11) 0.347(9) 0.620(5) 0.032 Uiso 1 4 a d . . .
O13 O 0.1912(6) 0.7554(5) 0.5959(2) 0.0241(8) Uani 1 4 a d . . .
H13 H 0.165(12) 0.682(9) 0.574(4) 0.029 Uiso 1 4 a d . . .
O14 O 0.1971(8) 0.3063(6) 0.5759(3) 0.0386(11) Uani 1 4 a d . . .
H14A H 0.207(13) 0.385(10) 0.534(5) 0.046 Uiso 1 4 a d . . .
H14B H 0.194(13) 0.210(10) 0.578(5) 0.046 Uiso 1 4 a d . . .

loop_
_atom_site_aniso_label
_atom_site_aniso_U_11
_atom_site_aniso_U_22
_atom_site_aniso_U_33
_atom_site_aniso_U_23
_atom_site_aniso_U_13
_atom_site_aniso_U_12
Co1 0.0129(3) 0.0145(3) 0.0184(3) 0.0015(2) -0.0002(2) -0.0002(3)
Mn1 0.0129(3) 0.0145(3) 0.0184(3) 0.0015(2) -0.0002(2) -0.0002(3)
Co2 0.0140(3) 0.0154(4) 0.0201(3) -0.0011(2) 0.0005(2) 0.0015(3)
Mn2 0.0140(3) 0.0154(4) 0.0201(3) -0.0011(2) 0.0005(2) 0.0015(3)
B1 0.015(2) 0.024(3) 0.015(2) -0.0039(17) 0.0017(18) 0.0005(19)
P1 0.0110(4) 0.0183(5) 0.0136(4) -0.0015(5) 0.0002(3) 0.0005(5)
P2 0.0114(4) 0.0142(5) 0.0134(4) 0.0000(4) -0.0007(3) 0.0003(5)
P3 0.0140(5) 0.0284(7) 0.0128(5) 0.0001(4) 0.0005(4) 0.0011(5)
O1 0.0135(15) 0.0142(15) 0.0209(16) 0.0000(12) -0.0032(13) 0.0010(12)
O2 0.0148(12) 0.0139(14) 0.0205(14) 0.0001(13) 0.0038(11) 0.0009(15)
O3 0.0150(14) 0.037(2) 0.0161(14) -0.0020(14) 0.0035(11) -0.0012(16)
O4 0.0142(13) 0.0181(15) 0.0216(14) -0.0049(13) -0.0022(11) 0.0028(16)
O5 0.0154(17) 0.0171(16) 0.0246(16) -0.0017(12) -0.0021(13) 0.0004(13)
O6 0.0146(16) 0.0160(16) 0.0211(16) -0.0010(12) -0.0013(13) 0.0007(13)
O7 0.0150(16) 0.0199(16) 0.0208(15) -0.0011(12) 0.0022(13) -0.0014(13)
O8 0.0160(13) 0.0248(19) 0.0186(15) 0.0008(13) 0.0016(11) -0.0005(15)
O9 0.0144(16) 0.034(2) 0.0183(15) 0.0014(13) 0.0014(13) 0.0000(13)
O10 0.028(2) 0.030(2) 0.0259(18) 0.0002(15) 0.0042(16) -0.0028(17)
O11 0.0149(13) 0.0298(18) 0.0195(14) -0.0025(15) 0.0045(12) -0.0002(19)
O12 0.032(2) 0.0233(19) 0.0240(18) 0.0016(15) 0.0119(16) 0.0060(16)
O13 0.0266(19) 0.0203(19) 0.0253(18) 0.0017(14) -0.0017(16) -0.0003(17)
O14 0.052(3) 0.031(2) 0.032(2) -0.0032(19) -0.015(2) 0.000(2)

loop_
_atom_type_symbol
_atom_type_description
_atom_type_scat_dispersion_real
_atom_type_scat_dispersion_imag
_atom_type_scat_source
H H 0.0000 0.0000 'International Tables Vol C Tables 4.2.6.8 and 6.1.1.4'
B B 0.0013 0.0007 'International Tables Vol C Tables 4.2.6.8 and 6.1.1.4'
O O 0.0106 0.0060 'International Tables Vol C Tables 4.2.6.8 and 6.1.1.4'
P P 0.1023 0.0942 'International Tables Vol C Tables 4.2.6.8 and 6.1.1.4'
Mn Mn 0.3368 0.7283 'International Tables Vol C Tables 4.2.6.8 and 6.1.1.4'
Co Co 0.3494 0.9721 'International Tables Vol C Tables 4.2.6.8 and 6.1.1.4'

loop_
_geom_angle_atom_site_label_1
_geom_angle_atom_site_label_2
_geom_angle_atom_site_label_3
_geom_angle
_geom_angle_site_symmetry_1
_geom_angle_site_symmetry_3
_geom_angle_publ_flag
O2 Co1 O13 94.42(15) . . ?
O2 Co1 O7 99.28(14) . 4_656 ?
O13 Co1 O7 89.88(15) . 4_656 ?
O2 Co1 O1 171.32(14) . 4_656 ?
O13 Co1 O1 91.68(15) . 4_656 ?
O7 Co1 O1 86.89(15) 4_656 4_656 ?
O2 Co1 O6 91.90(13) . . ?
O13 Co1 O6 173.68(16) . . ?
O7 Co1 O6 88.89(14) 4_656 . ?
O1 Co1 O6 82.06(14) 4_656 . ?
O2 Co1 O8 80.58(13) . . ?
O13 Co1 O8 90.21(15) . . ?
O7 Co1 O8 179.83(15) 4_656 . ?
O1 Co1 O8 93.25(14) 4_656 . ?
O6 Co1 O8 91.03(13) . . ?
O2 Co2 O5 96.69(14) . 4_646 ?
O2 Co2 O14 90.70(18) . . ?
O5 Co2 O14 98.12(19) 4_646 . ?
O2 Co2 O6 168.30(14) . 4_646 ?
O5 Co2 O6 86.01(14) 4_646 4_646 ?
O14 Co2 O6 100.22(18) . 4_646 ?
O2 Co2 O1 88.52(13) . . ?
O5 Co2 O1 90.45(14) 4_646 . ?
O14 Co2 O1 171.43(19) . . ?
O6 Co2 O1 80.06(14) 4_646 . ?
O2 Co2 O8 78.44(13) . . ?
O5 Co2 O8 174.58(14) 4_646 . ?
O14 Co2 O8 84.43(18) . . ?
O6 Co2 O8 98.29(14) 4_646 . ?
O1 Co2 O8 87.06(13) . . ?
O13 B1 O4 109.3(4) . 4_656 ?
O13 B1 O9 112.0(4) . 3_466 ?
O4 B1 O9 109.7(4) 4_656 3_466 ?
O13 B1 O3 112.5(4) . 4_656 ?
O4 B1 O3 110.8(4) 4_656 4_656 ?
O9 B1 O3 102.3(4) 3_466 4_656 ?
O7 P1 O5 111.84(19) . . ?
O7 P1 O2 111.5(2) . 1_655 ?
O5 P1 O2 110.1(2) . 1_655 ?
O7 P1 O3 108.5(2) . . ?
O5 P1 O3 109.0(2) . . ?
O2 P1 O3 105.67(18) 1_655 . ?
O6 P2 O1 113.10(18) . . ?
O6 P2 O4 109.2(2) . . ?
O1 P2 O4 112.3(2) . . ?
O6 P2 O11 109.4(2) . . ?
O1 P2 O11 110.7(2) . . ?
O4 P2 O11 101.53(18) . . ?
O6 P2 H11 101(3) . . ?
O1 P2 H11 97(3) . . ?
O4 P2 H11 124(2) . . ?
O11 P2 H11 23(2) . . ?
O8 P3 O9 111.7(2) . . ?
O8 P3 O10 112.9(2) . . ?
O9 P3 O10 106.0(2) . . ?
O8 P3 O12 111.2(2) . . ?
O9 P3 O12 105.8(2) . . ?
O10 P3 O12 109.0(2) . . ?
P2 O1 Mn1 125.1(2) . 4_646 ?
P2 O1 Co1 125.1(2) . 4_646 ?
Mn1 O1 Co1 0.00(4) 4_646 4_646 ?
P2 O1 Co2 131.5(2) . . ?
Mn1 O1 Co2 98.55(14) 4_646 . ?
Co1 O1 Co2 98.55(14) 4_646 . ?
P1 O2 Co1 129.7(2) 1_455 . ?
P1 O2 Co2 127.6(2) 1_455 . ?
Co1 O2 Co2 102.03(13) . . ?
B1 O3 P1 125.4(3) 4_646 . ?
B1 O4 P2 138.1(3) 4_646 . ?
P1 O5 Mn2 143.9(2) . 4_656 ?
P1 O5 Co2 143.9(2) . 4_656 ?
Mn2 O5 Co2 0.00(5) 4_656 4_656 ?
P1 O5 H5 116(4) . . ?
Mn2 O5 H5 98(4) 4_656 . ?
Co2 O5 H5 98(4) 4_656 . ?
P2 O6 Co1 128.7(2) . . ?
P2 O6 Mn2 125.0(2) . 4_656 ?
Co1 O6 Mn2 99.31(15) . 4_656 ?
P2 O6 Co2 125.0(2) . 4_656 ?
Co1 O6 Co2 99.31(15) . 4_656 ?
Mn2 O6 Co2 0.00(4) 4_656 4_656 ?
P1 O7 Mn1 132.3(2) . 4_646 ?
P1 O7 Co1 132.3(2) . 4_646 ?
Mn1 O7 Co1 0.00(4) 4_646 4_646 ?
P3 O8 Co1 133.8(2) . . ?
P3 O8 Co2 130.7(2) . . ?
Co1 O8 Co2 95.40(13) . . ?
B1 O9 P3 132.6(3) 3_566 . ?
P2 O11 H11 97(6) . . ?
P3 O12 H12 110(5) . . ?
B1 O13 Co1 117.2(3) . . ?
B1 O13 H13 135(6) . . ?
Co1 O13 H13 107(6) . . ?
Co2 O14 H14A 125(5) . . ?
Co2 O14 H14B 91(6) . . ?
H14A O14 H14B 137(7) . . ?

loop_
_geom_bond_atom_site_label_1
_geom_bond_atom_site_label_2
_geom_bond_distance
_geom_bond_site_symmetry_2
_geom_bond_publ_flag
Co1 O2 2.085(4) . ?
Co1 O13 2.086(4) . ?
Co1 O7 2.094(4) 4_656 ?
Co1 O1 2.115(4) 4_656 ?
Co1 O6 2.140(4) . ?
Co1 O8 2.165(4) . ?
Co2 O2 2.106(4) . ?
Co2 O5 2.120(4) 4_646 ?
Co2 O14 2.131(5) . ?
Co2 O6 2.147(4) 4_646 ?
Co2 O1 2.196(4) . ?
Co2 O8 2.239(4) . ?
B1 O13 1.452(7) . ?
B1 O4 1.466(6) 4_656 ?
B1 O9 1.475(6) 3_466 ?
B1 O3 1.479(6) 4_656 ?
P1 O7 1.517(4) . ?
P1 O5 1.521(4) . ?
P1 O2 1.526(3) 1_655 ?
P1 O3 1.562(3) . ?
P2 O6 1.510(4) . ?
P2 O1 1.517(4) . ?
P2 O4 1.549(3) . ?
P2 O11 1.574(3) . ?
P2 H11 1.79(7) . ?
P3 O8 1.506(3) . ?
P3 O9 1.531(4) . ?
P3 O10 1.540(5) . ?
P3 O12 1.545(4) . ?
O1 Mn1 2.115(4) 4_646 ?
O1 Co1 2.115(4) 4_646 ?
O2 P1 1.526(3) 1_455 ?
O3 B1 1.479(6) 4_646 ?
O4 B1 1.466(6) 4_646 ?
O5 Mn2 2.120(4) 4_656 ?
O5 Co2 2.120(4) 4_656 ?
O5 H5 1.02(6) . ?
O6 Mn2 2.147(4) 4_656 ?
O6 Co2 2.147(4) 4_656 ?
O7 Mn1 2.094(4) 4_646 ?
O7 Co1 2.094(4) 4_646 ?
O9 B1 1.475(6) 3_566 ?
O11 H11 0.69(7) . ?
O12 H12 0.81(8) . ?
O13 H13 0.76(8) . ?
O14 H14A 0.98(9) . ?
O14 H14B 0.84(9) . ?
